data_4342140
loop_
_publ_author_name
'DeBackere, John R.'
'Mercier, H\'el\`ene P A'
'Schrobilgen, Gary J.'

_publ_section_title
;
 Pentafluoro-oxotellurate(VI) Anions of Mercury(II); Syntheses and
 Structures of [Hg(OTeF5)4](2-), [Hg(OTeF5)5](3-), [Hg2(OTeF5)6](2-),
 [Hg(OTeF5)4](2-)&#x00B7;Hg(OTeF5)2, and
 [Hg2(OTeF5)7](3-)&#x00B7;Hg(OTeF5)2.
;
_journal_issue 4
_journal_name_full 'Inorganic chemistry'
_journal_page_first 1606
_journal_page_last 1626
_journal_paper_doi 10.1021/ic502602p
_journal_volume 54
_journal_year 2015
_chemical_formula_sum 'Cl4 Cs3 F49 Hg3 O17 S4 Te9'
_chemical_formula_weight 3621.94
_chemical_name_common 'Cs3, Hg2 (O Te F5)7,Hg (O Te F5)2, (S O2 Cl F)4'
_chemical_name_systematic
;
 ?
;
_space_group_crystal_system monoclinic
_space_group_IT_number 14
_space_group_name_H-M_alt 'P 1 21/c 1'
_symmetry_space_group_name_Hall '-P 2ybc'
_symmetry_space_group_name_H-M 'P 1 21/c 1'
_atom_sites_solution_primary direct
_atom_sites_solution_secondary difmap
_audit_creation_method SHELXL-2013
_cell_angle_alpha 90
_cell_angle_beta 107.7290(10)
_cell_angle_gamma 90
_cell_formula_units_Z 4
_cell_length_a 20.5000(4)
_cell_length_b 13.8017(3)
_cell_length_c 22.1592(4)
_cell_measurement_temperature 100(2)
_cell_measurement_theta_max 72.00
_cell_volume 5971.9(2)
_computing_cell_refinement 'Bruker SMART'
_computing_data_collection 'Bruker SMART'
_computing_data_reduction 'Bruker SMART'
_computing_molecular_graphics 'SHELXL-2013 (sheldrick, 2013)'
_computing_publication_material 'SHELXL-2013 (sheldrick, 2013)'
_computing_structure_refinement 'SHELXL-2013 (Sheldrick, 2013)'
_computing_structure_solution 'SHELXL-2013 (sheldrick, 2013)'
_diffrn_ambient_temperature 100(2)
_diffrn_measured_fraction_theta_full 0.997
_diffrn_measured_fraction_theta_max 0.999
_diffrn_measurement_device_type 'CCD area detector'
_diffrn_measurement_method 'omega scans'
_diffrn_radiation_type MoK\a
_diffrn_radiation_wavelength 0.71073
_diffrn_reflns_av_R_equivalents 0.0645
_diffrn_reflns_av_unetI/netI 0.0234
_diffrn_reflns_Laue_measured_fraction_full 0.997
_diffrn_reflns_Laue_measured_fraction_max 0.999
_diffrn_reflns_limit_h_max 33
_diffrn_reflns_limit_h_min -33
_diffrn_reflns_limit_k_max 22
_diffrn_reflns_limit_k_min -22
_diffrn_reflns_limit_l_max 36
_diffrn_reflns_limit_l_min -36
_diffrn_reflns_number 435137
_diffrn_reflns_point_group_measured_fraction_full 0.997
_diffrn_reflns_point_group_measured_fraction_max 0.999
_diffrn_reflns_theta_full 25.242
_diffrn_reflns_theta_max 36.000
_diffrn_reflns_theta_min 1.043
_diffrn_source 'fine-focus sealed tube'
_exptl_absorpt_coefficient_mu 14.327
_exptl_absorpt_correction_T_max 0.7476
_exptl_absorpt_correction_T_min 0.3171
_exptl_absorpt_correction_type multi-scan
_exptl_absorpt_process_details 'Apex2 v2.0-2 (Bruker, 2005)'
_exptl_crystal_colour colorless
_exptl_crystal_density_diffrn 4.028
_exptl_crystal_density_method 'not measured'
_exptl_crystal_description plate
_exptl_crystal_F_000 6328
_exptl_crystal_size_max 0.40
_exptl_crystal_size_mid 0.11
_exptl_crystal_size_min 0.11
_refine_diff_density_max 11.028
_refine_diff_density_min -4.916
_refine_diff_density_rms 0.441
_refine_ls_extinction_method none
_refine_ls_goodness_of_fit_ref 1.934
_refine_ls_hydrogen_treatment undef
_refine_ls_matrix_type full
_refine_ls_number_parameters 798
_refine_ls_number_reflns 28272
_refine_ls_number_restraints 30
_refine_ls_restrained_S_all 1.934
_refine_ls_R_factor_all 0.0592
_refine_ls_R_factor_gt 0.0514
_refine_ls_shift/su_max 0.040
_refine_ls_shift/su_mean 0.001
_refine_ls_structure_factor_coef Fsqd
_refine_ls_weighting_details 'w=1/[\s^2^(Fo^2^)+(0.0108P)^2^+66.7167P] where P=(Fo^2^+2Fc^2^)/3'
_refine_ls_weighting_scheme calc
_refine_ls_wR_factor_gt 0.1122
_refine_ls_wR_factor_ref 0.1134
_reflns_Friedel_coverage 0.000
_reflns_number_gt 25087
_reflns_number_total 28272
_reflns_threshold_expression 'I > 2\s(I)'
_cod_data_source_file ic502602p_si_002.cif
_cod_data_source_block Cs3[Hg2(OTeF5)7].Hg(OTeF5)2.4SO2ClF
_cod_depositor_comments 'Adding full bibliography for 4342136--4342141.cif.'
_cod_original_cell_volume 5971.8(2)
_cod_database_code 4342140
_shelx_space_group_comment
;
The symmetry employed for this shelxl refinement is uniquely defined
by the following loop, which should always be used as a source of
symmetry information in preference to the above space-group names.
They are only intended as comments.
;
_shelxl_version_number 2013-4

loop_
_space_group_symop_operation_xyz
'x, y, z'
'-x, y+1/2, -z+1/2'
'-x, -y, -z'
'x, -y-1/2, z-1/2'

loop_
_atom_site_label
_atom_site_type_symbol
_atom_site_fract_x
_atom_site_fract_y
_atom_site_fract_z
_atom_site_U_iso_or_equiv
_atom_site_adp_type
_atom_site_occupancy
_atom_site_site_symmetry_order
_atom_site_calc_flag
_atom_site_refinement_flags_posn
_atom_site_refinement_flags_occupancy
_atom_site_disorder_assembly
_atom_site_disorder_group
Hg2 Hg 0.27133(2) 0.26141(2) 0.01504(2) 0.01196(5) Uani 1 1 d . . . .
Hg1 Hg 0.25425(2) 0.27002(2) -0.16250(2) 0.01010(4) Uani 1 1 d . . . .
Hg3 Hg 0.23127(2) 0.25912(2) 0.15877(2) 0.01265(5) Uani 1 1 d . . . .
Te3 Te 0.40980(2) 0.33919(3) 0.15323(2) 0.00975(7) Uani 1 1 d . . . .
Te4 Te 0.10142(2) 0.15940(3) -0.14443(2) 0.01062(7) Uani 1 1 d . . . .
Te2 Te 0.24791(2) 0.49681(3) -0.04633(2) 0.00956(7) Uani 1 1 d . . . .
Te7 Te 0.41107(2) 0.15758(3) -0.04714(2) 0.01049(7) Uani 1 1 d . . . .
Te1 Te 0.25272(2) 0.01457(3) 0.05862(2) 0.01067(7) Uani 1 1 d . . . .
Te6 Te 0.25016(2) 0.02093(3) -0.25052(2) 0.01097(7) Uani 1 1 d . . . .
Te9 Te 0.08250(2) 0.34688(3) 0.04489(2) 0.01124(7) Uani 1 1 d . . . .
Te8 Te 0.12116(2) 0.41125(3) -0.28897(2) 0.01323(8) Uani 1 1 d . . . .
Te5 Te 0.37516(2) 0.42183(3) -0.19998(2) 0.01323(8) Uani 1 1 d . . . .
Cs1 Cs 0.49356(2) -0.01640(3) -0.16202(2) 0.01244(7) Uani 1 1 d . . . .
Cs2 Cs -0.00154(2) 0.48346(3) -0.16505(2) 0.01471(7) Uani 1 1 d . . . .
Cs3 Cs 0.0000 0.5000 -0.5000 0.01523(11) Uani 1 2 d S P . .
Cs4 Cs 0.5000 0.5000 0.0000 0.01722(11) Uani 1 2 d S P . .
S1 S 0.59976(10) 0.25801(15) -0.18013(10) 0.0199(3) Uani 1 1 d . . . .
S4 S 0.37826(11) 0.75268(14) -0.09672(11) 0.0201(4) Uani 1 1 d . . . .
Cl4 Cl 0.31915(16) 0.8329(2) -0.06467(18) 0.0431(7) Uani 1 1 d . . . .
Cl1 Cl 0.6382(3) 0.3171(3) -0.09735(19) 0.0732(15) Uani 1 1 d . . . .
F31 F 0.4028(3) 0.1632(4) -0.1328(2) 0.0182(9) Uani 1 1 d . . . .
F12 F 0.4304(3) 0.2085(3) 0.1598(2) 0.0172(8) Uani 1 1 d . . . .
F32 F 0.4510(3) 0.2794(4) -0.0354(2) 0.0185(9) Uani 1 1 d . . . .
F11 F 0.4103(3) 0.3408(4) 0.2365(2) 0.0187(9) Uani 1 1 d . . . .
F33 F 0.4322(3) 0.1411(4) 0.0392(2) 0.0228(10) Uani 1 1 d . . . .
F6 F 0.3425(2) 0.4940(4) -0.0145(3) 0.0241(10) Uani 1 1 d . . . .
F7 F 0.2529(3) 0.5240(4) -0.1260(2) 0.0225(10) Uani 1 1 d . . . .
F13 F 0.4226(3) 0.3427(4) 0.0741(2) 0.0203(9) Uani 1 1 d . . . .
O8 O 0.1992(3) 0.3432(4) -0.2775(2) 0.0139(9) Uani 1 1 d . . . .
F21 F 0.3386(3) 0.3407(4) -0.2690(2) 0.0196(9) Uani 1 1 d . . . .
O6 O 0.2620(3) 0.1511(4) -0.2513(2) 0.0123(8) Uani 1 1 d . . . .
F42 F 0.0782(3) 0.3255(5) 0.1258(2) 0.0262(11) Uani 1 1 d . . . .
F35 F 0.4995(3) 0.1153(4) -0.0371(3) 0.0235(10) Uani 1 1 d . . . .
F26 F 0.2574(3) 0.0185(4) -0.1659(2) 0.0240(10) Uani 1 1 d . . . .
F27 F 0.2421(3) 0.0066(4) -0.3350(2) 0.0256(11) Uani 1 1 d . . . .
F8 F 0.2435(3) 0.4897(4) 0.0355(2) 0.0249(11) Uani 1 1 d . . . .
O2 O 0.2391(3) 0.3670(4) -0.0598(2) 0.0131(9) Uani 1 1 d . . . .
F1 F 0.1582(3) 0.0154(4) 0.0225(3) 0.0233(10) Uani 1 1 d . . . .
F36 F 0.1340(3) 0.4212(4) -0.2028(2) 0.0203(9) Uani 1 1 d . . . .
F34 F 0.3894(3) 0.0277(3) -0.0577(3) 0.0224(10) Uani 1 1 d . . . .
F2 F 0.2623(3) 0.0262(4) -0.0209(2) 0.0198(9) Uani 1 1 d . . . .
F16 F 0.1552(3) 0.1894(4) -0.0625(2) 0.0197(9) Uani 1 1 d . . . .
F28 F 0.3426(3) -0.0070(4) -0.2293(3) 0.0255(11) Uani 1 1 d . . . .
F17 F 0.0632(3) 0.2809(4) -0.1518(2) 0.0193(9) Uani 1 1 d . . . .
F10 F 0.2564(3) 0.6282(3) -0.0326(3) 0.0224(10) Uani 1 1 d . . . .
F29 F 0.1552(2) 0.0251(4) -0.2726(3) 0.0226(10) Uani 1 1 d . . . .
F37 F 0.0659(3) 0.3048(4) -0.2909(2) 0.0215(10) Uani 1 1 d . . . .
F9 F 0.1553(3) 0.5204(4) -0.0753(3) 0.0230(10) Uani 1 1 d . . . .
O7 O 0.3248(3) 0.2000(4) -0.0573(3) 0.0141(9) Uani 1 1 d . . . .
F18 F 0.0400(3) 0.1251(4) -0.2203(2) 0.0243(11) Uani 1 1 d . . . .
F22 F 0.3049(3) 0.5080(4) -0.2309(2) 0.0226(10) Uani 1 1 d . . . .
F41 F 0.0738(3) 0.3765(4) -0.0382(2) 0.0267(11) Uani 1 1 d . . . .
O1 O 0.2592(3) 0.1435(4) 0.0755(2) 0.0155(9) Uani 1 1 d . . . .
F3 F 0.3455(3) -0.0066(4) 0.0903(3) 0.0283(12) Uani 1 1 d . . . .
F30 F 0.2386(3) -0.1114(4) -0.2499(3) 0.0269(11) Uani 1 1 d . . . .
O4 O 0.1652(3) 0.1906(4) -0.1820(3) 0.0166(10) Uani 1 1 d . . . .
O5 O 0.3383(3) 0.3609(4) -0.1462(2) 0.0128(9) Uani 1 1 d . . . .
F5 F 0.2465(3) -0.1167(4) 0.0438(3) 0.0258(11) Uani 1 1 d . . . .
O3 O 0.3183(3) 0.3199(4) 0.1192(2) 0.0135(9) Uani 1 1 d . . . .
F4 F 0.2426(3) -0.0147(4) 0.1361(3) 0.0244(11) Uani 1 1 d . . . .
F43 F 0.1025(3) 0.4743(4) 0.0672(3) 0.0247(11) Uani 1 1 d . . . .
F14 F 0.4053(3) 0.4723(4) 0.1521(3) 0.0254(11) Uani 1 1 d . . . .
F38 F 0.0971(3) 0.4102(5) -0.3766(2) 0.0291(12) Uani 1 1 d . . . .
F25 F 0.4161(3) 0.4850(5) -0.2521(3) 0.0290(13) Uani 1 1 d . . . .
F19 F 0.1279(3) 0.0321(4) -0.1312(3) 0.0284(12) Uani 1 1 d . . . .
F39 F 0.1602(3) 0.5309(4) -0.2868(3) 0.0299(12) Uani 1 1 d . . . .
O9 O 0.1701(3) 0.3068(5) 0.0631(3) 0.0169(10) Uani 1 1 d . . . .
F45 F -0.0069(3) 0.3864(5) 0.0278(3) 0.0297(12) Uani 1 1 d . . . .
F23 F 0.4185(3) 0.5109(4) -0.1383(2) 0.0260(12) Uani 1 1 d . . . .
F20 F 0.0358(3) 0.1264(4) -0.1075(2) 0.0229(10) Uani 1 1 d . . . .
F15 F 0.5028(3) 0.3558(4) 0.1845(3) 0.0255(11) Uani 1 1 d . . . .
F40 F 0.0411(3) 0.4792(5) -0.2982(3) 0.0304(12) Uani 1 1 d . . . .
F44 F 0.0457(3) 0.2259(4) 0.0200(3) 0.0338(14) Uani 1 1 d . . . .
F24 F 0.4540(3) 0.3484(5) -0.1755(3) 0.0292(12) Uani 1 1 d . . . .
O15 O 0.4051(4) 0.6771(5) -0.0539(4) 0.0316(15) Uani 1 1 d . . . .
F64 F 0.3195(4) 0.7083(5) -0.1570(4) 0.0379(15) Uani 1 1 d . . . .
O10 O 0.5753(4) 0.3299(5) -0.2267(3) 0.0315(15) Uani 1 1 d . . . .
O14 O 0.4196(5) 0.8118(7) -0.1207(5) 0.044(2) Uani 1 1 d . . . .
O11 O 0.5598(5) 0.1804(6) -0.1718(4) 0.040(2) Uani 1 1 d . . . .
F74 F 0.6657(4) 0.2095(7) -0.1932(6) 0.067(3) Uani 1 1 d . . . .
S2 S 0.12416(10) 0.74539(14) -0.39003(11) 0.0211(4) Uani 1 1 d D . . .
O13 O 0.0830(4) 0.8070(6) -0.3668(4) 0.044(2) Uani 1 1 d D . . .
O12 O 0.1008(4) 0.6634(5) -0.4248(4) 0.0369(18) Uani 1 1 d D . . .
F67 F 0.1852(4) 0.7130(5) -0.3332(3) 0.0421(17) Uani 1 1 d D . . .
Cl2 Cl 0.17590(17) 0.82428(19) -0.43174(17) 0.0417(7) Uani 1 1 d D . . .
S3 S -0.10574(15) 0.2626(2) -0.32529(15) 0.0431(7) Uani 0.718(13) 1 d D P A 1
O17 O -0.0707(7) 0.1752(8) -0.3251(6) 0.071(4) Uiso 0.718(13) 1 d D P A 1
O16 O -0.0830(7) 0.3372(7) -0.2837(4) 0.050(2) Uiso 0.718(13) 1 d D P A 1
F80 F -0.1783(5) 0.2374(11) -0.3227(6) 0.083(4) Uiso 0.718(13) 1 d D P A 1
Cl3 Cl -0.1312(5) 0.3122(5) -0.4112(2) 0.0742(18) Uiso 0.718(13) 1 d D P A 1
S3A S -0.10574(15) 0.2626(2) -0.32529(15) 0.0431(7) Uani 0.282(13) 1 d D P A 2
O17A O -0.0853(17) 0.1653(9) -0.3161(11) 0.071(4) Uiso 0.282(13) 1 d D P A 2
O16A O -0.0851(16) 0.3340(12) -0.2807(7) 0.050(2) Uiso 0.282(13) 1 d D P A 2
F80A F -0.1850(4) 0.265(3) -0.3468(11) 0.083(4) Uiso 0.282(13) 1 d D P A 2
Cl3A Cl -0.0932(12) 0.3051(14) -0.4043(6) 0.0742(18) Uiso 0.282(13) 1 d D P A 2

loop_
_atom_site_aniso_label
_atom_site_aniso_U_11
_atom_site_aniso_U_22
_atom_site_aniso_U_33
_atom_site_aniso_U_23
_atom_site_aniso_U_13
_atom_site_aniso_U_12
Hg2 0.01516(11) 0.01234(10) 0.00942(9) 0.00233(7) 0.00531(8) 0.00123(8)
Hg1 0.00916(9) 0.01183(10) 0.00912(9) 0.00063(7) 0.00247(7) -0.00158(8)
Hg3 0.01201(10) 0.01731(11) 0.00902(9) 0.00190(8) 0.00377(8) -0.00035(8)
Te3 0.00978(16) 0.00803(16) 0.01105(16) -0.00049(12) 0.00259(13) -0.00164(13)
Te4 0.01064(17) 0.00969(17) 0.01190(16) -0.00187(13) 0.00399(13) -0.00330(13)
Te2 0.01031(17) 0.00745(16) 0.01122(16) 0.00029(12) 0.00372(13) 0.00002(13)
Te7 0.00982(17) 0.01086(17) 0.01022(16) -0.00024(13) 0.00222(13) 0.00214(13)
Te1 0.01020(17) 0.00782(16) 0.01354(17) 0.00205(13) 0.00296(13) -0.00061(13)
Te6 0.00848(16) 0.00962(17) 0.01408(17) -0.00114(13) 0.00236(13) -0.00004(13)
Te9 0.00931(17) 0.01134(17) 0.01187(16) 0.00074(13) 0.00146(13) 0.00041(13)
Te8 0.01359(19) 0.01313(18) 0.01369(17) 0.00286(14) 0.00523(14) 0.00628(15)
Te5 0.01445(19) 0.01405(19) 0.01248(17) -0.00279(14) 0.00602(14) -0.00667(15)
Cs1 0.01019(16) 0.01101(16) 0.01636(17) 0.00038(13) 0.00440(13) 0.00136(13)
Cs2 0.01226(17) 0.01568(18) 0.01680(17) 0.00511(14) 0.00531(14) 0.00496(14)
Cs3 0.0111(2) 0.0135(2) 0.0170(2) -0.00302(19) -0.00173(19) 0.00330(19)
Cs4 0.0122(3) 0.0157(3) 0.0206(3) 0.0027(2) 0.0003(2) 0.0005(2)
S1 0.0151(8) 0.0155(8) 0.0257(9) 0.0010(7) 0.0011(7) -0.0013(6)
S4 0.0170(8) 0.0144(8) 0.0286(9) 0.0037(7) 0.0066(7) -0.0004(6)
Cl4 0.0375(14) 0.0230(11) 0.075(2) -0.0056(12) 0.0266(14) -0.0018(10)
Cl1 0.089(3) 0.0298(15) 0.059(2) -0.0095(14) -0.039(2) 0.0014(16)
F31 0.025(2) 0.020(2) 0.0116(18) -0.0011(15) 0.0080(16) 0.0040(18)
F12 0.020(2) 0.0112(19) 0.021(2) 0.0004(15) 0.0069(17) 0.0048(16)
F32 0.016(2) 0.019(2) 0.021(2) -0.0036(17) 0.0054(17) -0.0055(17)
F11 0.018(2) 0.025(2) 0.0108(18) -0.0040(16) 0.0010(15) -0.0019(18)
F33 0.032(3) 0.023(2) 0.015(2) 0.0044(17) 0.0084(19) 0.007(2)
F6 0.0075(19) 0.023(2) 0.038(3) 0.001(2) 0.0009(18) -0.0017(17)
F7 0.037(3) 0.017(2) 0.022(2) 0.0046(17) 0.021(2) 0.002(2)
F13 0.026(2) 0.022(2) 0.016(2) 0.0050(17) 0.0104(18) 0.0002(19)
O8 0.013(2) 0.016(2) 0.014(2) -0.0005(17) 0.0066(17) 0.0041(18)
F21 0.019(2) 0.024(2) 0.018(2) -0.0104(18) 0.0076(17) -0.0065(18)
O6 0.012(2) 0.010(2) 0.014(2) -0.0009(16) 0.0034(17) -0.0005(16)
F42 0.026(3) 0.040(3) 0.017(2) 0.007(2) 0.0120(19) 0.010(2)
F35 0.011(2) 0.033(3) 0.026(2) -0.002(2) 0.0036(17) 0.0083(19)
F26 0.031(3) 0.026(3) 0.017(2) 0.0054(19) 0.010(2) 0.001(2)
F27 0.038(3) 0.023(2) 0.016(2) -0.0071(18) 0.009(2) -0.003(2)
F8 0.049(3) 0.019(2) 0.0111(19) -0.0022(16) 0.016(2) -0.003(2)
O2 0.019(2) 0.009(2) 0.011(2) 0.0005(15) 0.0050(17) 0.0010(17)
F1 0.012(2) 0.027(3) 0.028(2) 0.001(2) 0.0011(18) -0.0030(18)
F36 0.024(2) 0.024(2) 0.016(2) -0.0026(17) 0.0115(18) -0.0019(19)
F34 0.028(3) 0.0078(19) 0.030(3) -0.0013(17) 0.008(2) 0.0024(18)
F2 0.029(3) 0.017(2) 0.018(2) -0.0005(16) 0.0142(19) -0.0010(19)
F16 0.019(2) 0.022(2) 0.0150(19) -0.0010(17) 0.0007(16) -0.0041(18)
F28 0.012(2) 0.019(2) 0.043(3) 0.002(2) 0.005(2) 0.0055(18)
F17 0.022(2) 0.015(2) 0.023(2) -0.0008(17) 0.0101(18) 0.0057(17)
F10 0.030(3) 0.0069(18) 0.030(3) -0.0004(17) 0.008(2) -0.0019(18)
F29 0.0092(19) 0.024(2) 0.032(3) -0.002(2) 0.0030(18) -0.0021(17)
F37 0.013(2) 0.024(2) 0.024(2) -0.0026(19) 0.0017(17) -0.0023(18)
F9 0.013(2) 0.023(2) 0.029(3) -0.001(2) 0.0022(18) 0.0031(18)
O7 0.012(2) 0.014(2) 0.017(2) 0.0007(18) 0.0057(18) 0.0020(17)
F18 0.021(2) 0.039(3) 0.0121(19) -0.0071(19) 0.0035(17) -0.015(2)
F22 0.035(3) 0.015(2) 0.018(2) 0.0054(17) 0.008(2) 0.007(2)
F41 0.029(3) 0.032(3) 0.014(2) 0.0040(19) -0.0002(19) 0.008(2)
O1 0.025(3) 0.009(2) 0.013(2) 0.0033(16) 0.0064(19) -0.0004(19)
F3 0.011(2) 0.027(3) 0.041(3) 0.007(2) 0.000(2) 0.0044(19)
F30 0.031(3) 0.009(2) 0.042(3) 0.000(2) 0.012(2) -0.0047(19)
O4 0.014(2) 0.019(2) 0.020(2) -0.0068(19) 0.0097(19) -0.0072(19)
O5 0.012(2) 0.014(2) 0.011(2) 0.0009(16) 0.0033(16) -0.0047(17)
F5 0.035(3) 0.0083(19) 0.037(3) -0.0007(19) 0.015(2) -0.0036(19)
O3 0.012(2) 0.017(2) 0.0104(19) -0.0017(17) 0.0020(16) -0.0001(18)
F4 0.034(3) 0.019(2) 0.023(2) 0.0083(19) 0.013(2) 0.001(2)
F43 0.027(3) 0.012(2) 0.032(3) -0.0036(19) 0.004(2) 0.0017(19)
F14 0.035(3) 0.010(2) 0.029(3) 0.0016(18) 0.006(2) -0.0008(19)
F38 0.035(3) 0.039(3) 0.012(2) 0.005(2) 0.006(2) 0.015(3)
F25 0.036(3) 0.035(3) 0.024(2) -0.008(2) 0.020(2) -0.019(2)
F19 0.039(3) 0.011(2) 0.038(3) 0.001(2) 0.016(3) -0.003(2)
F39 0.037(3) 0.013(2) 0.045(3) 0.008(2) 0.021(3) 0.003(2)
O9 0.013(2) 0.026(3) 0.012(2) 0.0043(19) 0.0047(17) 0.006(2)
F45 0.012(2) 0.043(3) 0.034(3) 0.008(3) 0.007(2) 0.008(2)
F23 0.035(3) 0.028(3) 0.018(2) -0.0090(19) 0.011(2) -0.021(2)
F20 0.018(2) 0.031(3) 0.023(2) -0.003(2) 0.0129(19) -0.010(2)
F15 0.009(2) 0.034(3) 0.031(3) 0.002(2) 0.0030(18) -0.0078(19)
F40 0.022(3) 0.033(3) 0.036(3) 0.006(2) 0.008(2) 0.015(2)
F44 0.033(3) 0.019(3) 0.040(3) 0.000(2) -0.003(3) -0.013(2)
F24 0.010(2) 0.044(3) 0.035(3) 0.002(3) 0.008(2) 0.003(2)
O15 0.033(4) 0.023(3) 0.036(4) 0.010(3) 0.006(3) 0.008(3)
F64 0.034(3) 0.025(3) 0.052(4) -0.014(3) 0.009(3) -0.012(3)
O10 0.039(4) 0.025(3) 0.027(3) 0.010(3) 0.005(3) -0.006(3)
O14 0.046(5) 0.038(4) 0.058(5) 0.011(4) 0.032(4) -0.014(4)
O11 0.041(5) 0.023(3) 0.051(5) 0.010(3) 0.004(4) -0.011(3)
F74 0.024(4) 0.057(5) 0.121(9) 0.029(6) 0.022(5) 0.017(4)
S2 0.0157(8) 0.0147(8) 0.0348(10) -0.0065(7) 0.0105(7) -0.0021(6)
O13 0.042(5) 0.034(4) 0.068(6) -0.016(4) 0.036(5) 0.000(4)
O12 0.027(4) 0.025(3) 0.059(5) -0.016(3) 0.012(3) -0.007(3)
F67 0.045(4) 0.028(3) 0.041(4) 0.000(3) -0.006(3) -0.001(3)
Cl2 0.0520(17) 0.0223(11) 0.0644(19) 0.0101(11) 0.0380(15) 0.0036(11)
S3 0.0297(13) 0.0406(16) 0.0510(17) -0.0139(13) 0.0004(12) 0.0050(12)
S3A 0.0297(13) 0.0406(16) 0.0510(17) -0.0139(13) 0.0004(12) 0.0050(12)

loop_
_atom_type_symbol
_atom_type_description
_atom_type_scat_dispersion_real
_atom_type_scat_dispersion_imag
_atom_type_scat_source
O O 0.0106 0.0060 'International Tables Vol C Tables 4.2.6.8 and 6.1.1.4'
F F 0.0171 0.0103 'International Tables Vol C Tables 4.2.6.8 and 6.1.1.4'
S S 0.1246 0.1234 'International Tables Vol C Tables 4.2.6.8 and 6.1.1.4'
Cl Cl 0.1484 0.1585 'International Tables Vol C Tables 4.2.6.8 and 6.1.1.4'
Te Te -0.5308 1.6751 'International Tables Vol C Tables 4.2.6.8 and 6.1.1.4'
Cs Cs -0.3680 2.1192 'International Tables Vol C Tables 4.2.6.8 and 6.1.1.4'
Hg Hg -2.3894 9.2266 'International Tables Vol C Tables 4.2.6.8 and 6.1.1.4'

loop_
_geom_angle_atom_site_label_1
_geom_angle_atom_site_label_2
_geom_angle_atom_site_label_3
_geom_angle
_geom_angle_site_symmetry_1
_geom_angle_site_symmetry_3
O2 Hg2 O1 156.4(2) . .
O2 Hg2 O3 117.41(19) . .
O1 Hg2 O3 75.0(2) . .
O2 Hg2 O7 79.42(19) . .
O1 Hg2 O7 108.3(2) . .
O3 Hg2 O7 130.77(19) . .
O4 Hg1 O5 174.8(2) . .
O4 Hg1 O7 102.2(2) . .
O5 Hg1 O7 81.86(19) . .
O4 Hg1 O6 76.13(19) . .
O5 Hg1 O6 105.91(18) . .
O7 Hg1 O6 107.83(17) . .
O4 Hg1 O8 84.8(2) . .
O5 Hg1 O8 91.46(19) . .
O7 Hg1 O8 170.68(16) . .
O6 Hg1 O8 67.66(16) . .
O9 Hg3 O8 127.2(2) . 4_566
O9 Hg3 O6 127.2(2) . 4_566
O8 Hg3 O6 81.19(19) 4_566 4_566
O9 Hg3 O3 79.09(19) . .
O8 Hg3 O3 149.14(19) 4_566 .
O6 Hg3 O3 95.32(18) 4_566 .
O9 Hg3 O1 71.88(19) . .
O8 Hg3 O1 103.23(18) 4_566 .
O6 Hg3 O1 152.42(19) 4_566 .
O3 Hg3 O1 66.77(18) . .
O3 Te3 F15 177.4(3) . .
O3 Te3 F14 95.7(3) . .
F15 Te3 F14 85.5(3) . .
O3 Te3 F11 96.2(2) . .
F15 Te3 F11 86.1(2) . .
F14 Te3 F11 89.3(2) . .
O3 Te3 F12 94.1(2) . .
F15 Te3 F12 84.6(2) . .
F14 Te3 F12 170.1(3) . .
F11 Te3 F12 90.0(2) . .
O3 Te3 F13 92.1(2) . .
F15 Te3 F13 85.6(2) . .
F14 Te3 F13 88.9(2) . .
F11 Te3 F13 171.6(2) . .
F12 Te3 F13 90.3(2) . .
O4 Te4 F18 91.8(2) . .
O4 Te4 F20 178.9(2) . .
F18 Te4 F20 87.2(2) . .
O4 Te4 F19 94.7(3) . .
F18 Te4 F19 89.3(3) . .
F20 Te4 F19 85.0(3) . .
O4 Te4 F17 95.2(3) . .
F18 Te4 F17 89.9(3) . .
F20 Te4 F17 85.2(2) . .
F19 Te4 F17 170.1(3) . .
O4 Te4 F16 95.7(2) . .
F18 Te4 F16 172.5(2) . .
F20 Te4 F16 85.3(2) . .
F19 Te4 F16 89.9(3) . .
F17 Te4 F16 89.6(2) . .
O2 Te2 F7 94.3(2) . .
O2 Te2 F9 94.4(2) . .
F7 Te2 F9 89.0(3) . .
O2 Te2 F10 179.7(3) . .
F7 Te2 F10 85.9(2) . .
F9 Te2 F10 85.4(2) . .
O2 Te2 F8 94.4(2) . .
F7 Te2 F8 171.3(2) . .
F9 Te2 F8 89.9(3) . .
F10 Te2 F8 85.4(2) . .
O2 Te2 F6 94.7(2) . .
F7 Te2 F6 90.7(3) . .
F9 Te2 F6 170.9(2) . .
F10 Te2 F6 85.5(2) . .
F8 Te2 F6 89.0(3) . .
O7 Te7 F33 94.6(2) . .
O7 Te7 F34 96.3(2) . .
F33 Te7 F34 89.1(2) . .
O7 Te7 F35 179.4(3) . .
F33 Te7 F35 85.7(2) . .
F34 Te7 F35 84.1(3) . .
O7 Te7 F32 95.5(2) . .
F33 Te7 F32 90.7(2) . .
F34 Te7 F32 168.1(2) . .
F35 Te7 F32 84.0(2) . .
O7 Te7 F31 94.4(2) . .
F33 Te7 F31 170.8(2) . .
F34 Te7 F31 88.1(2) . .
F35 Te7 F31 85.3(2) . .
F32 Te7 F31 90.3(2) . .
O7 Te7 Cs1 131.77(17) . .
F33 Te7 Cs1 123.17(17) . .
F34 Te7 Cs1 59.62(18) . .
F35 Te7 Cs1 48.28(17) . .
F32 Te7 Cs1 111.17(15) . .
F31 Te7 Cs1 48.22(15) . .
O1 Te1 F4 92.6(2) . .
O1 Te1 F2 95.1(2) . .
F4 Te1 F2 172.3(2) . .
O1 Te1 F5 178.5(2) . .
F4 Te1 F5 85.9(3) . .
F2 Te1 F5 86.4(2) . .
O1 Te1 F3 94.3(3) . .
F4 Te1 F3 90.3(3) . .
F2 Te1 F3 88.9(3) . .
F5 Te1 F3 85.4(3) . .
O1 Te1 F1 94.8(3) . .
F4 Te1 F1 90.2(3) . .
F2 Te1 F1 89.4(2) . .
F5 Te1 F1 85.5(3) . .
F3 Te1 F1 170.8(3) . .
O6 Te6 F26 93.4(2) . .
O6 Te6 F27 93.8(2) . .
F26 Te6 F27 172.8(3) . .
O6 Te6 F30 179.6(3) . .
F26 Te6 F30 86.8(3) . .
F27 Te6 F30 86.0(3) . .
O6 Te6 F28 94.5(2) . .
F26 Te6 F28 88.8(3) . .
F27 Te6 F28 90.2(3) . .
F30 Te6 F28 85.2(3) . .
O6 Te6 F29 95.7(2) . .
F26 Te6 F29 91.2(3) . .
F27 Te6 F29 88.5(3) . .
F30 Te6 F29 84.6(3) . .
F28 Te6 F29 169.7(2) . .
O9 Te9 F45 178.8(3) . .
O9 Te9 F43 96.2(3) . .
F45 Te9 F43 84.2(3) . .
O9 Te9 F41 94.5(2) . .
F45 Te9 F41 86.6(3) . .
F43 Te9 F41 90.2(3) . .
O9 Te9 F42 94.2(2) . .
F45 Te9 F42 84.7(3) . .
F43 Te9 F42 87.9(3) . .
F41 Te9 F42 171.3(3) . .
O9 Te9 F44 94.5(3) . .
F45 Te9 F44 85.1(3) . .
F43 Te9 F44 169.3(3) . .
F41 Te9 F44 89.8(3) . .
F42 Te9 F44 90.5(3) . .
O9 Te9 Cs2 125.57(18) . 3_565
F45 Te9 Cs2 53.8(2) . 3_565
F43 Te9 Cs2 53.22(19) . 3_565
F41 Te9 Cs2 124.61(18) . 3_565
F42 Te9 Cs2 48.33(18) . 3_565
F44 Te9 Cs2 118.9(2) . 3_565
O8 Te8 F39 96.0(3) . .
O8 Te8 F40 178.1(3) . .
F39 Te8 F40 84.9(3) . .
O8 Te8 F37 95.7(2) . .
F39 Te8 F37 168.1(3) . .
F40 Te8 F37 83.3(3) . .
O8 Te8 F38 94.9(2) . .
F39 Te8 F38 90.5(3) . .
F40 Te8 F38 86.8(3) . .
F37 Te8 F38 90.2(3) . .
O8 Te8 F36 93.0(2) . .
F39 Te8 F36 89.0(3) . .
F40 Te8 F36 85.3(3) . .
F37 Te8 F36 88.7(2) . .
F38 Te8 F36 172.1(2) . .
O8 Te8 Cs2 133.31(16) . .
F39 Te8 Cs2 96.24(19) . .
F40 Te8 Cs2 44.8(2) . .
F37 Te8 Cs2 74.33(17) . .
F38 Te8 Cs2 129.81(19) . .
F36 Te8 Cs2 42.50(17) . .
O5 Te5 F22 96.4(2) . .
O5 Te5 F25 177.6(3) . .
F22 Te5 F25 85.1(3) . .
O5 Te5 F24 93.2(3) . .
F22 Te5 F24 170.2(3) . .
F25 Te5 F24 85.3(3) . .
O5 Te5 F23 91.4(2) . .
F22 Te5 F23 89.5(3) . .
F25 Te5 F23 86.6(2) . .
F24 Te5 F23 88.1(3) . .
O5 Te5 F21 96.7(2) . .
F22 Te5 F21 90.5(2) . .
F25 Te5 F21 85.2(2) . .
F24 Te5 F21 90.5(3) . .
F23 Te5 F21 171.8(2) . .
F28 Cs1 F25 114.97(17) . 2_644
F28 Cs1 F12 119.15(14) . 3_655
F25 Cs1 F12 67.12(14) 2_644 3_655
F28 Cs1 O11 109.7(2) . .
F25 Cs1 O11 65.3(2) 2_644 .
F12 Cs1 O11 122.1(2) 3_655 .
F28 Cs1 O14 69.9(2) . 1_545
F25 Cs1 O14 129.6(2) 2_644 1_545
F12 Cs1 O14 68.1(2) 3_655 1_545
O11 Cs1 O14 164.4(3) . 1_545
F28 Cs1 F33 126.84(16) . 3_655
F25 Cs1 F33 108.37(14) 2_644 3_655
F12 Cs1 F33 53.97(13) 3_655 3_655
O11 Cs1 F33 115.51(19) . 3_655
O14 Cs1 F33 58.9(2) 1_545 3_655
F28 Cs1 F3 171.85(15) . 3_655
F25 Cs1 F3 65.04(17) 2_644 3_655
F12 Cs1 F3 68.74(14) 3_655 3_655
O11 Cs1 F3 62.5(2) . 3_655
O14 Cs1 F3 116.8(2) 1_545 3_655
F33 Cs1 F3 58.65(15) 3_655 3_655
F28 Cs1 O10 60.30(18) . 2_644
F25 Cs1 O10 74.6(2) 2_644 2_644
F12 Cs1 O10 63.06(16) 3_655 2_644
O11 Cs1 O10 128.8(2) . 2_644
O14 Cs1 O10 65.4(2) 1_545 2_644
F33 Cs1 O10 106.31(17) 3_655 2_644
F3 Cs1 O10 125.90(18) 3_655 2_644
F28 Cs1 F31 60.28(14) . .
F25 Cs1 F31 127.63(14) 2_644 .
F12 Cs1 F31 164.96(12) 3_655 .
O11 Cs1 F31 68.6(2) . .
O14 Cs1 F31 99.3(2) 1_545 .
F33 Cs1 F31 113.06(12) 3_655 .
F3 Cs1 F31 112.75(14) 3_655 .
O10 Cs1 F31 120.27(16) 2_644 .
F28 Cs1 F35 99.39(14) . .
F25 Cs1 F35 130.74(17) 2_644 .
F12 Cs1 F35 125.21(13) 3_655 .
O11 Cs1 F35 70.5(2) . .
O14 Cs1 F35 94.0(2) 1_545 .
F33 Cs1 F35 72.14(14) 3_655 .
F3 Cs1 F35 76.08(15) 3_655 .
O10 Cs1 F35 154.39(18) 2_644 .
F31 Cs1 F35 45.01(12) . .
F28 Cs1 F11 53.51(14) . 4_565
F25 Cs1 F11 81.90(13) 2_644 4_565
F12 Cs1 F11 141.11(12) 3_655 4_565
O11 Cs1 F11 57.71(19) . 4_565
O14 Cs1 F11 123.4(2) 1_545 4_565
F33 Cs1 F11 164.75(13) 3_655 4_565
F3 Cs1 F11 119.38(14) 3_655 4_565
O10 Cs1 F11 87.05(16) 2_644 4_565
F31 Cs1 F11 52.41(12) . 4_565
F35 Cs1 F11 92.63(13) . 4_565
F28 Cs1 F34 66.00(15) . .
F25 Cs1 F34 169.96(14) 2_644 .
F12 Cs1 F34 121.81(12) 3_655 .
O11 Cs1 F34 104.7(2) . .
O14 Cs1 F34 60.4(2) 1_545 .
F33 Cs1 F34 76.61(13) 3_655 .
F3 Cs1 F34 112.45(15) 3_655 .
O10 Cs1 F34 112.89(17) 2_644 .
F31 Cs1 F34 43.23(11) . .
F35 Cs1 F34 41.50(13) . .
F11 Cs1 F34 91.59(12) 4_565 .
F17 Cs2 F29 124.43(14) . 2_554
F17 Cs2 F18 130.15(14) . 2_554
F29 Cs2 F18 63.06(15) 2_554 2_554
F17 Cs2 O17 126.0(3) . 2_554
F29 Cs2 O17 104.8(3) 2_554 2_554
F18 Cs2 O17 53.7(3) 2_554 2_554
F17 Cs2 F41 53.44(14) . .
F29 Cs2 F41 130.32(16) 2_554 .
F18 Cs2 F41 164.05(16) 2_554 .
O17 Cs2 F41 110.7(3) 2_554 .
F17 Cs2 O13 61.20(18) . 2_544
F29 Cs2 O13 72.89(19) 2_554 2_544
F18 Cs2 O13 130.4(2) 2_554 2_544
O17 Cs2 O13 168.8(3) 2_554 2_544
F41 Cs2 O13 65.5(2) . 2_544
F17 Cs2 O17A 119.3(6) . 2_554
F29 Cs2 O17A 109.3(6) 2_554 2_554
F18 Cs2 O17A 53.8(6) 2_554 2_554
F41 Cs2 O17A 110.3(6) . 2_554
O13 Cs2 O17A 174.8(4) 2_544 2_554
F17 Cs2 F36 53.52(13) . .
F29 Cs2 F36 140.37(14) 2_554 .
F18 Cs2 F36 88.84(13) 2_554 .
O17 Cs2 F36 75.0(3) 2_554 .
F41 Cs2 F36 83.07(14) . .
O13 Cs2 F36 113.95(18) 2_544 .
O17A Cs2 F36 67.6(5) 2_554 .
F17 Cs2 F9 76.52(14) . .
F29 Cs2 F9 157.81(14) 2_554 .
F18 Cs2 F9 110.90(15) 2_554 .
O17 Cs2 F9 60.2(3) 2_554 .
F41 Cs2 F9 53.29(16) . .
O13 Cs2 F9 118.4(2) 2_544 .
O17A Cs2 F9 57.9(6) 2_554 .
F36 Cs2 F9 55.78(13) . .
F17 Cs2 F42 157.50(13) . 3_565
F29 Cs2 F42 57.92(15) 2_554 3_565
F18 Cs2 F42 72.10(13) 2_554 3_565
O17 Cs2 F42 67.1(3) 2_554 3_565
F41 Cs2 F42 106.43(14) . 3_565
O13 Cs2 F42 103.28(18) 2_544 3_565
O17A Cs2 F42 74.7(5) 2_554 3_565
F36 Cs2 F42 141.95(14) . 3_565
F9 Cs2 F42 99.99(14) . 3_565
F17 Cs2 F40 81.13(14) . .
F29 Cs2 F40 96.56(15) 2_554 .
F18 Cs2 F40 49.88(14) 2_554 .
O17 Cs2 F40 71.9(3) 2_554 .
F41 Cs2 F40 126.63(14) . .
O13 Cs2 F40 119.1(2) 2_544 .
O17A Cs2 F40 65.7(3) 2_554 .
F36 Cs2 F40 44.82(13) . .
F9 Cs2 F40 93.84(15) . .
F42 Cs2 F40 121.37(13) 3_565 .
F17 Cs2 O16A 67.4(5) . .
F29 Cs2 O16A 63.6(6) 2_554 .
F18 Cs2 O16A 79.5(4) 2_554 .
F41 Cs2 O16A 113.3(4) . .
O13 Cs2 O16A 60.7(3) 2_544 .
O17A Cs2 O16A 124.5(5) 2_554 .
F36 Cs2 O16A 85.3(5) . .
F9 Cs2 O16A 138.2(6) . .
F42 Cs2 O16A 121.4(6) 3_565 .
F40 Cs2 O16A 61.2(4) . .
F38 Cs3 F38 180.0 . 3_564
F38 Cs3 F1 58.58(16) . 4_565
F38 Cs3 F1 121.42(16) 3_564 4_565
F38 Cs3 F1 121.42(16) . 2_554
F38 Cs3 F1 58.58(16) 3_564 2_554
F1 Cs3 F1 180.0 4_565 2_554
F38 Cs3 O12 71.4(2) . .
F38 Cs3 O12 108.6(2) 3_564 .
F1 Cs3 O12 59.11(17) 4_565 .
F1 Cs3 O12 120.89(17) 2_554 .
F38 Cs3 O12 108.6(2) . 3_564
F38 Cs3 O12 71.4(2) 3_564 3_564
F1 Cs3 O12 120.89(17) 4_565 3_564
F1 Cs3 O12 59.11(17) 2_554 3_564
O12 Cs3 O12 180.0 . 3_564
F38 Cs3 F20 78.09(14) . 2_554
F38 Cs3 F20 101.91(14) 3_564 2_554
F1 Cs3 F20 112.17(14) 4_565 2_554
F1 Cs3 F20 67.83(14) 2_554 2_554
O12 Cs3 F20 58.89(17) . 2_554
O12 Cs3 F20 121.11(17) 3_564 2_554
F38 Cs3 F20 101.91(14) . 4_565
F38 Cs3 F20 78.09(14) 3_564 4_565
F1 Cs3 F20 67.83(14) 4_565 4_565
F1 Cs3 F20 112.17(14) 2_554 4_565
O12 Cs3 F20 121.11(17) . 4_565
O12 Cs3 F20 58.89(17) 3_564 4_565
F20 Cs3 F20 180.00(17) 2_554 4_565
F38 Cs3 F44 125.73(16) . 2_554
F38 Cs3 F44 54.27(16) 3_564 2_554
F1 Cs3 F44 109.15(16) 4_565 2_554
F1 Cs3 F44 70.85(16) 2_554 2_554
O12 Cs3 F44 60.20(18) . 2_554
O12 Cs3 F44 119.80(18) 3_564 2_554
F20 Cs3 F44 57.21(16) 2_554 2_554
F20 Cs3 F44 122.79(16) 4_565 2_554
F38 Cs3 F44 54.27(16) . 4_565
F38 Cs3 F44 125.73(16) 3_564 4_565
F1 Cs3 F44 70.85(16) 4_565 4_565
F1 Cs3 F44 109.15(16) 2_554 4_565
O12 Cs3 F44 119.80(18) . 4_565
O12 Cs3 F44 60.20(18) 3_564 4_565
F20 Cs3 F44 122.79(16) 2_554 4_565
F20 Cs3 F44 57.21(16) 4_565 4_565
F44 Cs3 F44 180.0 2_554 4_565
F23 Cs4 F23 180.0 3_665 .
F23 Cs4 O15 59.01(19) 3_665 3_665
F23 Cs4 O15 120.99(19) . 3_665
F23 Cs4 O15 120.99(19) 3_665 .
F23 Cs4 O15 59.01(19) . .
O15 Cs4 O15 180.0 3_665 .
F23 Cs4 F6 70.36(15) 3_665 3_665
F23 Cs4 F6 109.64(16) . 3_665
O15 Cs4 F6 58.79(18) 3_665 3_665
O15 Cs4 F6 121.21(18) . 3_665
F23 Cs4 F6 109.64(16) 3_665 .
F23 Cs4 F6 70.36(15) . .
O15 Cs4 F6 121.20(18) 3_665 .
O15 Cs4 F6 58.79(18) . .
F6 Cs4 F6 180.0 3_665 .
F23 Cs4 F32 76.40(14) 3_665 3_665
F23 Cs4 F32 103.60(14) . 3_665
O15 Cs4 F32 122.25(18) 3_665 3_665
O15 Cs4 F32 57.75(18) . 3_665
F6 Cs4 F32 73.52(14) 3_665 3_665
F6 Cs4 F32 106.48(14) . 3_665
F23 Cs4 F32 103.60(14) 3_665 .
F23 Cs4 F32 76.40(14) . .
O15 Cs4 F32 57.75(17) 3_665 .
O15 Cs4 F32 122.25(18) . .
F6 Cs4 F32 106.48(14) 3_665 .
F6 Cs4 F32 73.52(14) . .
F32 Cs4 F32 180.0 3_665 .
F23 Cs4 F13 109.13(13) 3_665 3_665
F23 Cs4 F13 70.87(13) . 3_665
O15 Cs4 F13 110.90(17) 3_665 3_665
O15 Cs4 F13 69.10(17) . 3_665
F6 Cs4 F13 54.26(14) 3_665 3_665
F6 Cs4 F13 125.74(14) . 3_665
F32 Cs4 F13 49.99(12) 3_665 3_665
F32 Cs4 F13 130.01(12) . 3_665
F23 Cs4 F13 70.87(13) 3_665 .
F23 Cs4 F13 109.13(13) . .
O15 Cs4 F13 69.10(17) 3_665 .
O15 Cs4 F13 110.90(18) . .
F6 Cs4 F13 125.74(14) 3_665 .
F6 Cs4 F13 54.26(14) . .
F32 Cs4 F13 130.01(12) 3_665 .
F32 Cs4 F13 49.99(12) . .
F13 Cs4 F13 180.00(15) 3_665 .
O11 S1 O10 123.1(5) . .
O11 S1 F74 105.2(5) . .
O10 S1 F74 106.9(5) . .
O11 S1 Cl1 106.5(4) . .
O10 S1 Cl1 110.4(4) . .
F74 S1 Cl1 102.9(5) . .
O14 S4 O15 122.3(6) . .
O14 S4 F64 107.0(5) . .
O15 S4 F64 108.5(4) . .
O14 S4 Cl4 109.1(4) . .
O15 S4 Cl4 109.7(4) . .
F64 S4 Cl4 97.3(3) . .
Te7 F31 Cs1 106.8(2) . .
Te3 F12 Cs1 161.3(2) . 3_655
Te7 F32 Cs4 169.0(2) . .
Te3 F11 Cs1 121.4(2) . 4_566
Te7 F33 Cs1 148.5(3) . 3_655
Te2 F6 Cs4 164.0(3) . .
Te3 F13 Cs4 134.2(2) . .
Te8 O8 Hg3 131.3(3) . 4_565
Te8 O8 Hg1 115.6(2) . .
Hg3 O8 Hg1 104.2(2) 4_565 .
Te6 O6 Hg3 123.2(3) . 4_565
Te6 O6 Hg1 125.3(2) . .
Hg3 O6 Hg1 104.77(19) 4_565 .
Te9 F42 Cs2 107.1(2) . 3_565
Te7 F35 Cs1 106.8(2) . .
Te2 O2 Hg2 123.2(3) . .
Te1 F1 Cs3 164.0(3) . 2_544
Te8 F36 Cs2 114.9(2) . .
Te7 F34 Cs1 94.5(2) . .
Te6 F28 Cs1 163.2(3) . .
Te4 F17 Cs2 179.5(3) . .
Te6 F29 Cs2 163.2(3) . 2_544
Te2 F9 Cs2 154.9(3) . .
Te7 O7 Hg2 132.1(3) . .
Te7 O7 Hg1 120.1(3) . .
Hg2 O7 Hg1 103.63(19) . .
Te4 F18 Cs2 147.7(3) . 2_544
Te9 F41 Cs2 150.7(3) . .
Te1 O1 Hg2 128.6(3) . .
Te1 O1 Hg3 136.1(3) . .
Hg2 O1 Hg3 93.92(19) . .
Te1 F3 Cs1 163.8(3) . 3_655
Te4 O4 Hg1 138.7(3) . .
Te5 O5 Hg1 131.4(3) . .
Te3 O3 Hg2 121.3(3) . .
Te3 O3 Hg3 134.2(3) . .
Hg2 O3 Hg3 96.43(19) . .
Te9 F43 Cs2 101.7(2) . 3_565
Te8 F38 Cs3 144.5(3) . .
Te5 F25 Cs1 150.8(3) . 2_654
Te9 O9 Hg3 122.8(3) . .
Te9 F45 Cs2 101.0(2) . 3_565
Te5 F23 Cs4 135.3(3) . .
Te4 F20 Cs3 146.2(3) . 2_544
Te8 F40 Cs2 112.1(2) . .
Te9 F44 Cs3 169.8(3) . 2_544
S4 O15 Cs4 155.3(5) . .
S1 O10 Cs1 174.8(5) . 2_654
S4 O14 Cs1 165.9(6) . 1_565
S1 O11 Cs1 168.0(6) . .
O12 S2 O13 124.2(5) . .
O12 S2 F67 106.0(4) . .
O13 S2 F67 107.7(5) . .
O12 S2 Cl2 110.1(4) . .
O13 S2 Cl2 108.2(4) . .
F67 S2 Cl2 97.3(3) . .
S2 O13 Cs2 166.0(5) . 2_554
S2 O12 Cs3 160.6(4) . .
O16 S3 O17 125.2(6) . .
O16 S3 F80 106.2(5) . .
O17 S3 F80 107.7(6) . .
O16 S3 Cl3 109.3(5) . .
O17 S3 Cl3 107.0(5) . .
F80 S3 Cl3 98.1(4) . .
S3 O17 Cs2 175.9(8) . 2_544
S3 O16 Cs2 167.3(8) . .

loop_
_geom_bond_atom_site_label_1
_geom_bond_atom_site_label_2
_geom_bond_distance
_geom_bond_site_symmetry_2
Hg2 O2 2.156(5) .
Hg2 O1 2.169(5) .
Hg2 O3 2.356(5) .
Hg2 O7 2.358(5) .
Hg1 O4 2.060(5) .
Hg1 O5 2.072(5) .
Hg1 O7 2.530(5) .
Hg1 O6 2.605(5) .
Hg1 O8 2.653(5) .
Hg3 O9 2.210(5) .
Hg3 O8 2.233(5) 4_566
Hg3 O6 2.266(5) 4_566
Hg3 O3 2.369(5) .
Hg3 O1 2.632(6) .
Te3 O3 1.815(5) .
Te3 F15 1.834(5) .
Te3 F14 1.840(5) .
Te3 F11 1.841(5) .
Te3 F12 1.848(5) .
Te3 F13 1.850(5) .
Te4 O4 1.803(5) .
Te4 F18 1.829(5) .
Te4 F20 1.833(5) .
Te4 F19 1.836(5) .
Te4 F17 1.837(5) .
Te4 F16 1.861(5) .
Te2 O2 1.816(5) .
Te2 F7 1.837(5) .
Te2 F9 1.838(5) .
Te2 F10 1.839(5) .
Te2 F8 1.846(5) .
Te2 F6 1.852(5) .
Te7 O7 1.811(5) .
Te7 F33 1.842(5) .
Te7 F34 1.845(5) .
Te7 F35 1.853(5) .
Te7 F32 1.853(5) .
Te7 F31 1.855(4) .
Te7 Cs1 4.2104(6) .
Te1 O1 1.815(5) .
Te1 F4 1.836(5) .
Te1 F2 1.838(5) .
Te1 F5 1.838(5) .
Te1 F3 1.839(5) .
Te1 F1 1.858(5) .
Te6 O6 1.814(5) .
Te6 F26 1.836(5) .
Te6 F27 1.839(5) .
Te6 F30 1.842(5) .
Te6 F28 1.848(5) .
Te6 F29 1.857(5) .
Te9 O9 1.803(5) .
Te9 F45 1.838(5) .
Te9 F43 1.840(5) .
Te9 F41 1.842(5) .
Te9 F42 1.845(5) .
Te9 F44 1.846(6) .
Te9 Cs2 4.2448(6) 3_565
Te8 O8 1.805(5) .
Te8 F39 1.829(6) .
Te8 F40 1.847(5) .
Te8 F37 1.847(5) .
Te8 F38 1.852(5) .
Te8 F36 1.852(5) .
Te8 Cs2 4.3665(6) .
Te5 O5 1.803(5) .
Te5 F22 1.832(5) .
Te5 F25 1.840(5) .
Te5 F24 1.844(6) .
Te5 F23 1.852(5) .
Te5 F21 1.859(5) .
Cs1 F28 3.002(5) .
Cs1 F25 3.034(5) 2_644
Cs1 F12 3.068(5) 3_655
Cs1 O11 3.073(7) .
Cs1 O14 3.100(7) 1_545
Cs1 F33 3.189(5) 3_655
Cs1 F3 3.212(5) 3_655
Cs1 O10 3.234(7) 2_644
Cs1 F31 3.280(5) .
Cs1 F35 3.283(5) .
Cs1 F11 3.393(5) 4_565
Cs1 F34 3.644(6) .
Cs2 F17 3.070(5) .
Cs2 F29 3.085(5) 2_554
Cs2 F18 3.112(5) 2_554
Cs2 O17 3.073(8) 2_554
Cs2 F41 3.134(5) .
Cs2 O13 3.151(7) 2_544
Cs2 O17A 3.177(13) 2_554
Cs2 F36 3.251(5) .
Cs2 F9 3.265(5) .
Cs2 F42 3.318(6) 3_565
Cs2 F40 3.323(6) .
Cs2 O16A 3.329(10) .
Cs3 F38 3.108(5) .
Cs3 F38 3.108(5) 3_564
Cs3 F1 3.134(5) 4_565
Cs3 F1 3.134(5) 2_554
Cs3 O12 3.168(6) .
Cs3 O12 3.168(6) 3_564
Cs3 F20 3.212(5) 2_554
Cs3 F20 3.212(5) 4_565
Cs3 F44 3.247(6) 2_554
Cs3 F44 3.247(6) 4_565
Cs4 F23 3.014(5) 3_665
Cs4 F23 3.014(5) .
Cs4 O15 3.126(7) 3_665
Cs4 O15 3.126(7) .
Cs4 F6 3.146(5) 3_665
Cs4 F6 3.146(5) .
Cs4 F32 3.227(5) 3_665
Cs4 F32 3.227(5) .
Cs4 F13 3.394(5) 3_665
Cs4 F13 3.394(5) .
S1 O11 1.395(8) .
S1 O10 1.409(7) .
S1 F74 1.612(9) .
S1 Cl1 1.942(4) .
S4 O14 1.392(7) .
S4 O15 1.405(7) .
S4 F64 1.622(7) .
S4 Cl4 1.929(4) .
F12 Cs1 3.068(5) 3_655
F11 Cs1 3.393(5) 4_566
F33 Cs1 3.189(5) 3_655
O8 Hg3 2.233(5) 4_565
O6 Hg3 2.266(5) 4_565
F42 Cs2 3.318(6) 3_565
F1 Cs3 3.134(5) 2_544
F29 Cs2 3.085(5) 2_544
F18 Cs2 3.112(5) 2_544
F3 Cs1 3.212(5) 3_655
F43 Cs2 3.471(6) 3_565
F25 Cs1 3.034(5) 2_654
F45 Cs2 3.491(7) 3_565
F20 Cs3 3.212(5) 2_544
F44 Cs3 3.247(6) 2_544
O10 Cs1 3.234(7) 2_654
O14 Cs1 3.100(7) 1_565
S2 O12 1.371(6) .
S2 O13 1.402(7) .
S2 F67 1.546(7) .
S2 Cl2 1.940(3) .
O13 Cs2 3.151(7) 2_554
S3 O16 1.366(7) .
S3 O17 1.404(7) .
S3 F80 1.546(7) .
S3 Cl3 1.939(4) .
O17 Cs2 3.073(8) 2_544
O17A Cs2 3.177(13) 2_544
